data_4061075
loop_
_publ_author_name
'Nishibayashi, Yoshiaki'
'Imajima, Hiroaki'
'Onodera, Gen'
'Inada, Youichi'
'Hidai, Masanobu'
'Uemura, Sakae'

_publ_section_title
;
 Preparation of Alkanechalcogenolate- and Benzenechalcogenolate-Bridged
 Diruthenium Complexes and Their Catalytic Activity toward Propargylation
 of Acetone with Propargylic Alcohol
;
_journal_coden_ASTM ORGND7
_journal_issue 21
_journal_name_full Organometallics
_journal_page_first 5100
_journal_page_last 5103
_journal_paper_doi 10.1021/om049475f
_journal_volume 23
_journal_year 2004
_chemical_formula_sum 'C33 H42 Cl F3 O4 Ru2 S4'
_chemical_formula_weight 925.52
_space_group_IT_number 19
_symmetry_cell_setting orthorhombic
_symmetry_Int_Tables_number 19
_symmetry_space_group_name_Hall 'P 2ac 2ab'
_symmetry_space_group_name_H-M 'P 21 21 21'
_cell_angle_alpha 90
_cell_angle_beta 90
_cell_angle_gamma 90
_cell_formula_units_Z 4
_cell_length_a 14.0735(5)
_cell_length_b 14.9304(8)
_cell_length_c 17.1191(6)
_cell_measurement_temperature 296.2
_cell_volume 3597.1(3)
_exptl_crystal_density_diffrn 1.709
_cod_original_formula_sum 'C33 H42 Cl F3 O4 S4 Ru2 '
_cod_database_code 4061075

loop_
_symmetry_equiv_pos_as_xyz
x,y,z
1/2-x,-y,1/2+z
1/2+x,1/2-y,-z
-x,1/2+y,1/2-z

loop_
_atom_site_label
_atom_site_type_symbol
_atom_site_fract_x
_atom_site_fract_y
_atom_site_fract_z
_atom_site_U_iso_or_equiv
_atom_site_adp_type
_atom_site_occupancy
_atom_site_calc_flag
_atom_site_refinement_flags
_atom_site_disorder_assembly
_atom_site_disorder_group
Ru(1) Ru 0.15470(3) 0.02080(3) 0.13222(3) 0.0456(1) Uani 1.00 d . . .
Ru(2) Ru 0.34568(3) 0.02229(3) 0.13224(3) 0.0448(1) Uani 1.00 d . . .
Cl(1) Cl 0.2492(1) -0.12100(5) 0.13275(5) 0.0683(2) Uani 1.00 d . . .
S(1) S 0.2503(1) 0.03899(5) 0.02237(3) 0.0494(2) Uani 1.00 d . . .
S(2) S 0.2491(1) 0.03760(5) 0.24192(4) 0.0516(2) Uani 1.00 d . . .
S(3) S 0.2487(2) 0.49115(8) 0.6476(1) 0.1560(6) Uani 1.00 d . . .
F(1) F 0.2484(6) 0.4568(4) 0.5172(2) 0.229(3) Uani 1.00 d . . .
F(2) F 0.3227(3) 0.3437(3) 0.6095(4) 0.224(3) Uani 1.00 d . . .
F(3) F 0.1763(2) 0.3443(3) 0.5901(2) 0.147(2) Uani 1.00 d . . .
O(1) O 0.1669(3) 0.5337(4) 0.6440(3) 0.114(2) Uani 1.00 d . . .
O(2) O 0.3338(3) 0.5300(3) 0.6363(4) 0.159(2) Uani 1.00 d . . .
O(3) O 0.2409(8) 0.4204(7) 0.7226(3) 0.353(5) Uani 1.00 d . . .
C(1) C 0.0287(3) 0.1127(6) 0.1261(5) 0.092(2) Uani 1.00 d . . .
C(2) C 0.0270(4) 0.0456(6) 0.0620(5) 0.075(2) Uani 1.00 d . . .
C(3) C 0.0181(4) -0.0390(5) 0.0988(4) 0.075(2) Uani 1.00 d . . .
C(4) C 0.0263(4) -0.0324(5) 0.1841(4) 0.066(2) Uani 1.00 d . . .
C(5) C 0.0210(4) 0.0665(5) 0.1976(5) 0.088(2) Uani 1.00 d . . .
C(6) C 0.0340(4) 0.2106(5) 0.1127(5) 0.112(2) Uani 1.00 d . . .
C(7) C 0.0195(5) 0.0612(7) -0.0212(5) 0.124(3) Uani 1.00 d . . .
C(8) C 0.0141(4) -0.1208(5) 0.0503(5) 0.106(2) Uani 1.00 d . . .
C(9) C 0.0141(8) -0.1079(7) 0.2421(6) 0.136(4) Uani 1.00 d . . .
C(10) C 0.0170(7) 0.0991(7) 0.2822(6) 0.142(3) Uani 1.00 d . . .
C(11) C 0.4814(4) -0.0247(6) 0.1747(5) 0.082(2) Uani 1.00 d . . .
C(12) C 0.4695(4) 0.0626(4) 0.1973(3) 0.058(1) Uani 1.00 d . . .
C(13) C 0.4659(3) 0.1150(4) 0.1230(3) 0.056(1) Uani 1.00 d . . .
C(14) C 0.4784(4) 0.0507(5) 0.0629(4) 0.071(2) Uani 1.00 d . . .
C(15) C 0.4769(4) -0.0376(5) 0.0926(4) 0.082(2) Uani 1.00 d . . .
C(16) C 0.4852(4) -0.0978(5) 0.2322(4) 0.090(2) Uani 1.00 d . . .
C(17) C 0.4811(4) 0.1144(4) 0.2733(3) 0.085(2) Uani 1.00 d . . .
C(18) C 0.4773(4) 0.2154(4) 0.1164(6) 0.090(2) Uani 1.00 d . . .
C(19) C 0.4798(5) 0.0789(5) -0.0255(3) 0.096(2) Uani 1.00 d . . .
C(20) C 0.4890(6) -0.1309(7) 0.0505(5) 0.111(3) Uani 1.00 d . . .
C(21) C 0.2486(6) 0.1466(2) -0.0233(1) 0.0522(8) Uani 1.00 d . . .
C(22) C 0.2460(6) 0.2271(2) 0.0171(2) 0.0654(10) Uani 1.00 d . . .
C(23) C 0.2493(7) 0.3057(2) -0.0249(2) 0.084(1) Uani 1.00 d . . .
C(24) C 0.2507(7) 0.3080(3) -0.1028(2) 0.089(1) Uani 1.00 d . . .
C(25) C 0.2404(5) 0.2279(3) -0.1438(2) 0.077(1) Uani 1.00 d . . .
C(26) C 0.2450(5) 0.1470(2) -0.1042(2) 0.068(1) Uani 1.00 d . . .
C(27) C 0.2461(5) 0.1443(2) 0.2870(2) 0.0572(8) Uani 1.00 d . . .
C(28) C 0.2502(6) 0.2250(2) 0.2468(2) 0.073(1) Uani 1.00 d . . .
C(29) C 0.2506(8) 0.3049(3) 0.2891(2) 0.092(1) Uani 1.00 d . . .
C(30) C 0.2449(6) 0.3046(3) 0.3682(2) 0.092(1) Uani 1.00 d . . .
C(31) C 0.2510(6) 0.2263(3) 0.4093(2) 0.097(1) Uani 1.00 d . . .
C(32) C 0.2402(4) 0.1458(3) 0.3689(2) 0.067(1) Uani 1.00 d . . .
C(33) C 0.2399(6) 0.3950(5) 0.5993(5) 0.145(2) Uani 1.00 d . . .
H(1) H 0.0892 0.2385 0.1386 0.18(2) Uiso 1.00 calc . . .
H(2) H 0.0418 0.2252 0.0577 0.12(2) Uiso 1.00 calc . . .
H(3) H -0.0205 0.2427 0.1308 0.08(2) Uiso 1.00 calc . . .
H(4) H 0.0791 0.0768 -0.0438 0.31(3) Uiso 1.00 calc . . .
H(5) H 0.0010 0.0038 -0.0485 0.30(3) Uiso 1.00 calc . . .
H(6) H -0.0270 0.1030 -0.0345 0.11(3) Uiso 1.00 calc . . .
H(7) H 0.0078 -0.1735 0.0823 0.07(2) Uiso 1.00 calc . . .
H(8) H -0.0384 -0.1185 0.0155 0.11(2) Uiso 1.00 calc . . .
H(9) H 0.0714 -0.1265 0.0207 0.04(2) Uiso 1.00 calc . . .
H(10) H -0.0471 -0.1351 0.2398 0.11(3) Uiso 1.00 calc . . .
H(11) H 0.0609 -0.1546 0.2339 0.16(3) Uiso 1.00 calc . . .
H(12) H 0.0234 -0.0874 0.2957 0.25(3) Uiso 1.00 calc . . .
H(13) H 0.0743 0.0745 0.3125 0.26(3) Uiso 1.00 calc . . .
H(14) H 0.0144 0.1577 0.2896 0.40(3) Uiso 1.00 calc . . .
H(15) H -0.0357 0.0688 0.3120 0.30(2) Uiso 1.00 calc . . .
H(16) H 0.4271 -0.0993 0.2611 0.20(2) Uiso 1.00 calc . . .
H(17) H 0.4936 -0.1540 0.2069 0.15(2) Uiso 1.00 calc . . .
H(18) H 0.5364 -0.0874 0.2669 0.19(2) Uiso 1.00 calc . . .
H(19) H 0.4784 0.0759 0.3176 0.14(2) Uiso 1.00 calc . . .
H(20) H 0.5372 0.1481 0.2738 0.21(1) Uiso 1.00 calc . . .
H(21) H 0.4276 0.1572 0.2796 0.07(1) Uiso 1.00 calc . . .
H(22) H 0.5375 0.2326 0.1399 0.34(2) Uiso 1.00 calc . . .
H(23) H 0.4742 0.2354 0.0658 0.28(2) Uiso 1.00 calc . . .
H(24) H 0.4283 0.2440 0.1478 0.08(2) Uiso 1.00 calc . . .
H(25) H 0.5300 0.1179 -0.0354 0.22(2) Uiso 1.00 calc . . .
H(26) H 0.4873 0.0257 -0.0580 0.16(2) Uiso 1.00 calc . . .
H(27) H 0.4206 0.1057 -0.0396 0.13(2) Uiso 1.00 calc . . .
H(28) H 0.4416 -0.1724 0.0693 0.07(3) Uiso 1.00 calc . . .
H(29) H 0.4858 -0.1258 -0.0030 0.22(2) Uiso 1.00 calc . . .
H(30) H 0.5505 -0.1572 0.0651 0.01(2) Uiso 1.00 calc . . .
H(31) H 0.2386 0.2274 0.0731 0.077(10) Uiso 1.00 calc . . .
H(32) H 0.2516 0.3621 0.0043 0.08(1) Uiso 1.00 calc . . .
H(33) H 0.2551 0.3627 -0.1323 0.14(1) Uiso 1.00 calc . . .
H(34) H 0.2293 0.2272 -0.1995 0.10(1) Uiso 1.00 calc . . .
H(35) H 0.2475 0.0909 -0.1322 0.05(1) Uiso 1.00 calc . . .
H(36) H 0.2593 0.2249 0.1914 0.14(1) Uiso 1.00 calc . . .
H(37) H 0.2566 0.3609 0.2606 0.11(1) Uiso 1.00 calc . . .
H(38) H 0.2363 0.3598 0.3966 0.09(1) Uiso 1.00 calc . . .
H(39) H 0.2621 0.2257 0.4654 0.03(1) Uiso 1.00 calc . . .
H(40) H 0.2250 0.0911 0.3964 0.03(1) Uiso 1.00 calc . . .

loop_
_atom_site_aniso_label
_atom_site_aniso_U_11
_atom_site_aniso_U_22
_atom_site_aniso_U_33
_atom_site_aniso_U_12
_atom_site_aniso_U_13
_atom_site_aniso_U_23
Ru(1) 0.0397(2) 0.0471(3) 0.0499(3) -0.0043(3) 0.0001(3) 0.0093(2)
Ru(2) 0.0429(2) 0.0427(3) 0.0488(3) 0.0010(3) -0.0009(3) -0.0012(2)
Cl(1) 0.0729(4) 0.0381(4) 0.0939(5) 0.001(1) -0.010(1) 0.0032(4)
S(1) 0.0602(4) 0.0510(5) 0.0372(3) 0.010(1) 0.0004(9) -0.0029(2)
S(2) 0.0638(4) 0.0506(5) 0.0404(4) -0.003(1) -0.0073(9) 0.0090(3)
S(3) 0.0652(7) 0.0732(8) 0.329(2) -0.009(1) -0.002(3) -0.0047(9)
F(1) 0.278(6) 0.290(6) 0.119(3) -0.089(9) 0.045(6) -0.032(3)
F(2) 0.175(4) 0.076(4) 0.422(10) 0.027(3) -0.072(5) -0.079(5)
F(3) 0.090(2) 0.195(4) 0.155(3) -0.045(2) -0.031(2) -0.081(3)
O(1) 0.075(3) 0.166(5) 0.102(3) 0.047(3) -0.021(2) -0.079(4)
O(2) 0.085(3) 0.110(4) 0.280(7) -0.015(2) 0.047(4) 0.049(4)
O(3) 0.30(1) 0.58(1) 0.182(5) -0.16(1) 0.002(8) 0.256(8)
C(1) 0.023(2) 0.110(4) 0.142(5) 0.005(2) 0.022(3) -0.027(4)
C(2) 0.043(3) 0.085(5) 0.098(4) 0.016(4) -0.026(3) 0.015(3)
C(3) 0.073(3) 0.083(4) 0.071(3) -0.058(3) -0.004(3) -0.012(3)
C(4) 0.051(3) 0.071(4) 0.074(3) -0.019(3) 0.020(2) 0.024(3)
C(5) 0.035(2) 0.086(4) 0.144(5) 0.002(3) 0.012(3) -0.044(4)
C(6) 0.072(4) 0.101(4) 0.163(7) 0.057(3) -0.019(4) 0.009(5)
C(7) 0.096(5) 0.162(9) 0.114(4) -0.027(5) -0.043(4) 0.084(5)
C(8) 0.055(4) 0.065(4) 0.198(7) -0.018(3) -0.036(4) -0.043(4)
C(9) 0.137(8) 0.124(7) 0.147(8) -0.045(7) 0.012(6) 0.095(6)
C(10) 0.149(8) 0.135(6) 0.141(6) -0.073(5) 0.078(6) -0.068(5)
C(11) 0.033(2) 0.084(4) 0.130(4) 0.004(3) -0.007(3) -0.001(3)
C(12) 0.053(3) 0.076(4) 0.046(2) -0.005(2) -0.019(2) 0.020(2)
C(13) 0.053(2) 0.052(3) 0.064(3) -0.014(2) 0.011(2) 0.024(2)
C(14) 0.044(3) 0.092(4) 0.078(3) 0.005(3) 0.010(2) -0.005(2)
C(15) 0.034(2) 0.090(4) 0.121(3) -0.013(2) 0.015(2) 0.019(3)
C(16) 0.067(3) 0.081(4) 0.120(5) 0.021(3) -0.037(3) 0.003(3)
C(17) 0.070(3) 0.124(4) 0.062(3) -0.037(3) -0.035(2) 0.007(2)
C(18) 0.073(4) 0.044(3) 0.154(7) -0.012(3) -0.026(4) -0.004(4)
C(19) 0.081(5) 0.140(5) 0.068(3) -0.036(4) 0.046(3) -0.024(3)
C(20) 0.108(7) 0.115(6) 0.110(5) 0.066(6) -0.007(5) -0.024(5)
C(21) 0.059(2) 0.055(2) 0.042(1) -0.001(4) -0.016(4) 0.002(1)
C(22) 0.096(2) 0.057(2) 0.043(2) -0.008(4) -0.001(4) 0.002(1)
C(23) 0.114(3) 0.055(2) 0.082(2) 0.012(5) 0.040(4) 0.003(2)
C(24) 0.094(3) 0.087(3) 0.086(2) -0.005(6) 0.014(5) 0.030(2)
C(25) 0.071(3) 0.105(2) 0.056(2) 0.004(3) -0.012(3) 0.026(2)
C(26) 0.081(2) 0.075(2) 0.049(1) 0.013(4) 0.026(3) 0.002(2)
C(27) 0.059(2) 0.059(2) 0.054(1) 0.003(4) 0.014(3) 0.000(1)
C(28) 0.098(2) 0.060(2) 0.062(2) -0.006(5) 0.017(4) 0.011(1)
C(29) 0.111(3) 0.065(3) 0.099(2) -0.011(7) -0.020(6) 0.004(2)
C(30) 0.091(3) 0.085(3) 0.101(2) 0.007(5) 0.043(5) -0.033(2)
C(31) 0.144(3) 0.087(2) 0.058(3) -0.015(5) 0.047(5) -0.021(2)
C(32) 0.077(3) 0.079(2) 0.045(1) -0.006(2) -0.002(2) 0.005(2)
C(33) 0.088(3) 0.150(4) 0.197(5) -0.012(3) 0.038(6) -0.072(3)

loop_
_geom_bond_atom_site_label_1
_geom_bond_atom_site_label_2
_geom_bond_distance
_geom_bond_site_symmetry_1
_geom_bond_site_symmetry_2
_geom_bond_publ_flag
Ru(1) Ru(2) 2.6879(4) . . yes
Ru(1) Cl(1) 2.500(2) . . yes
Ru(1) S(1) 2.328(2) . . yes
Ru(1) S(2) 2.314(2) . . yes
Ru(1) C(1) 2.245(9) . . yes
Ru(1) C(2) 2.193(9) . . yes
Ru(1) C(3) 2.195(7) . . yes
Ru(1) C(4) 2.164(8) . . yes
Ru(1) C(5) 2.293(9) . . yes
Ru(2) Cl(1) 2.534(2) . . yes
Ru(2) S(1) 2.324(2) . . yes
Ru(2) S(2) 2.329(2) . . yes
Ru(2) C(11) 2.161(10) . . yes
Ru(2) C(12) 2.154(8) . . yes
Ru(2) C(13) 2.192(7) . . yes
Ru(2) C(14) 2.253(9) . . yes
Ru(2) C(15) 2.161(9) . . yes
S(1) C(21) 1.787(4) . . yes
S(2) C(27) 1.770(5) . . yes
S(3) O(1) 1.315(6) . . yes
S(3) O(2) 1.345(7) . . yes
S(3) O(3) 1.666(7) . . yes
S(3) C(33) 1.661(9) . . yes
F(1) C(33) 1.69(1) . . yes
F(2) C(33) 1.40(1) . . yes
F(3) C(33) 1.18(1) . . yes
C(1) C(2) 1.49(2) . . yes
C(1) C(5) 1.41(2) . . yes
C(1) C(6) 1.48(1) . . yes
C(2) C(3) 1.42(2) . . yes
C(2) C(7) 1.45(1) . . yes
C(3) C(4) 1.47(1) . . yes
C(3) C(8) 1.48(1) . . yes
C(4) C(5) 1.50(1) . . yes
C(4) C(9) 1.51(1) . . yes
C(5) C(10) 1.53(2) . . yes
C(11) C(12) 1.37(1) . . yes
C(11) C(15) 1.42(1) . . yes
C(11) C(16) 1.47(1) . . yes
C(12) C(13) 1.495(10) . . yes
C(12) C(17) 1.52(1) . . yes
C(13) C(14) 1.42(1) . . yes
C(13) C(18) 1.51(1) . . yes
C(14) C(15) 1.41(1) . . yes
C(14) C(19) 1.57(1) . . yes
C(15) C(20) 1.58(2) . . yes
C(21) C(22) 1.387(6) . . yes
C(21) C(26) 1.387(6) . . yes
C(22) C(23) 1.377(7) . . yes
C(23) C(24) 1.334(7) . . yes
C(24) C(25) 1.396(9) . . yes
C(25) C(26) 1.386(7) . . yes
C(27) C(28) 1.389(6) . . yes
C(27) C(32) 1.405(6) . . yes
C(28) C(29) 1.395(7) . . yes
C(29) C(30) 1.355(7) . . yes
C(30) C(31) 1.368(8) . . yes
C(31) C(32) 1.395(8) . . yes
